data_7050548
loop_
_publ_author_name
'Eric A. Bruton'
'Lee Brammer'
'F. Christopher Pigge'
'Christer B. Aaker\"oy'
'Destin S. Leinen'

_publ_section_title
;
 Hydrogen bond patterns in aromatic and aliphatic dioximes
;
_journal_issue 7
_journal_name_full 'New J. Chem.'
_journal_page_first 1084
_journal_page_last 1094
_journal_paper_doi 10.1039/b301045g
_journal_volume 27
_journal_year 2003
_chemical_formula_sum 'C8 H8 N2 O2'
_chemical_formula_weight 164.16
_chemical_melting_point 492.6(5)
_chemical_name_common E,E-terephathalaldoxime
_chemical_name_systematic
;
?
;
_space_group_IT_number 15
_symmetry_cell_setting monoclinic
_symmetry_space_group_name_Hall '-C 2yc'
_symmetry_space_group_name_H-M 'C 1 2/c 1'
_atom_sites_solution_hydrogens difmap
_atom_sites_solution_primary direct
_atom_sites_solution_secondary difmap
_audit_creation_method SHELXL-97
_cell_angle_alpha 90.00
_cell_angle_beta 107.263(4)
_cell_angle_gamma 90.00
_cell_formula_units_Z 4
_cell_length_a 13.6142(8)
_cell_length_b 4.5032(3)
_cell_length_c 13.1697(8)
_cell_measurement_reflns_used 1126
_cell_measurement_temperature 173(5)
_cell_measurement_theta_max 26.317
_cell_measurement_theta_min 3.134
_cell_volume 771.03(8)
_computing_cell_refinement 'Bruker SMART'
_computing_data_collection 'Bruker SMART'
_computing_data_reduction 'Bruker SAINT'
_computing_molecular_graphics 'Bruker SHELXTL (Sheldrick, 2001)'
_computing_publication_material 'Bruker SHELXTL (Sheldrick, 2001)'
_computing_structure_refinement 'SHELXL-97 (Sheldrick, 1997)'
_computing_structure_solution 'SHELXS-97 (Sheldrick, 1997)'
_diffrn_ambient_temperature 173(5)
_diffrn_measured_fraction_theta_full 0.986
_diffrn_measured_fraction_theta_max 0.986
_diffrn_measurement_device_type 'Bruker SMART CCD diffractometer'
_diffrn_measurement_method '/w scans'
_diffrn_radiation_monochromator graphite
_diffrn_radiation_source 'normal-focus sealed tube'
_diffrn_radiation_type MoK\a
_diffrn_radiation_wavelength 0.71073
_diffrn_reflns_av_R_equivalents 0.0543
_diffrn_reflns_av_sigmaI/netI 0.0451
_diffrn_reflns_limit_h_max 18
_diffrn_reflns_limit_h_min -18
_diffrn_reflns_limit_k_max 5
_diffrn_reflns_limit_k_min -5
_diffrn_reflns_limit_l_max 17
_diffrn_reflns_limit_l_min -17
_diffrn_reflns_number 4984
_diffrn_reflns_theta_full 28.28
_diffrn_reflns_theta_max 28.28
_diffrn_reflns_theta_min 3.13
_exptl_absorpt_coefficient_mu 0.104
_exptl_absorpt_correction_T_max 0.9969
_exptl_absorpt_correction_T_min 0.9594
_exptl_absorpt_correction_type empirical
_exptl_absorpt_process_details SADABS
_exptl_crystal_colour colorless
_exptl_crystal_density_diffrn 1.414
_exptl_crystal_density_meas ?
_exptl_crystal_density_method 'not measured'
_exptl_crystal_description needle
_exptl_crystal_F_000 344
_exptl_crystal_size_max 0.40
_exptl_crystal_size_mid 0.05
_exptl_crystal_size_min 0.03
_refine_diff_density_max 0.213
_refine_diff_density_min -0.175
_refine_diff_density_rms 0.052
_refine_ls_extinction_method none
_refine_ls_goodness_of_fit_ref 1.028
_refine_ls_hydrogen_treatment refxyz
_refine_ls_matrix_type full
_refine_ls_number_parameters 71
_refine_ls_number_reflns 945
_refine_ls_number_restraints 0
_refine_ls_restrained_S_all 1.028
_refine_ls_R_factor_all 0.0807
_refine_ls_R_factor_gt 0.0443
_refine_ls_shift/su_max 0.000
_refine_ls_shift/su_mean 0.000
_refine_ls_structure_factor_coef Fsqd
_refine_ls_weighting_details 'calc w==1/[\s^2^(Fo^2^)+(0.0549P)^2^+0.3755P] where P==(Fo^2^+2Fc^2^)/3'
_refine_ls_weighting_scheme calc
_refine_ls_wR_factor_gt 0.0988
_refine_ls_wR_factor_ref 0.1149
_reflns_number_gt 620
_reflns_number_total 945
_reflns_threshold_expression >2sigma(I)
_cod_data_source_file b301045g.txt
_cod_data_source_block l1802f
_cod_depositor_comments
;
The following automatic conversions were performed:
'_symmetry_cell_setting' value 'Monoclinic' changed to 'monoclinic'
according to '/home/adriana/struct/CIF-dictionaries/cif_core.dic'
dictionary named 'cif_core.dic' version 2.4.1 from 2010-06-29.

Automatic conversion script
Id: cif_fix_enum 1555 2011-01-17 13:19:09Z saulius 

The following automatic conversions were performed:

'_chemical_melting_point' value '219-220 deg C' was changed to
'492.6(5)' - it was converted from degrees Celsius(C) to Kelvins(K),
the average value was taken and precision was estimated.

Automatic conversion script
Id: cif_fix_values 1569 2011-02-09 13:29:24Z adriana 

The following automatic conversions were performed:

'_exptl_crystal_density_meas' value 'no' was changed to '?' - the
value is perceived as not measured.

Automatic conversion script
Id: cif_fix_values 3008 2015-01-20 13:52:24Z robertas 
;
_cod_original_sg_symbol_H-M C2/c
_cod_database_code 7050548

loop_
_symmetry_equiv_pos_as_xyz
'x, y, z'
'-x, y, -z+1/2'
'x+1/2, y+1/2, z'
'-x+1/2, y+1/2, -z+1/2'
'-x, -y, -z'
'x, -y, z-1/2'
'-x+1/2, -y+1/2, -z'
'x+1/2, -y+1/2, z-1/2'

loop_
_atom_site_label
_atom_site_type_symbol
_atom_site_fract_x
_atom_site_fract_y
_atom_site_fract_z
_atom_site_U_iso_or_equiv
_atom_site_adp_type
_atom_site_occupancy
_atom_site_symmetry_multiplicity
_atom_site_calc_flag
_atom_site_refinement_flags
_atom_site_disorder_assembly
_atom_site_disorder_group
O1 O 0.27326(9) 0.2438(3) 0.15499(10) 0.0267(4) Uani 1 1 d . . .
N1 N 0.19903(11) 0.4653(3) 0.15030(11) 0.0224(4) Uani 1 1 d . . .
C1 C 0.04855(14) 0.9062(4) -0.07278(14) 0.0235(4) Uani 1 1 d . . .
C2 C 0.07954(13) 0.7881(4) 0.02996(13) 0.0211(4) Uani 1 1 d . . .
C3 C 0.02937(13) 0.8856(4) 0.10258(13) 0.0232(4) Uani 1 1 d . . .
C4 C 0.16054(13) 0.5627(4) 0.05576(13) 0.0220(4) Uani 1 1 d . . .
H1A H 0.283(2) 0.158(7) 0.225(3) 0.097(11) Uiso 1 1 d . . .
H1 H 0.0829(15) 0.846(4) -0.1238(16) 0.029(5) Uiso 1 1 d . . .
H3 H 0.0460(15) 0.806(4) 0.1753(17) 0.033(5) Uiso 1 1 d . . .
H4 H 0.1833(14) 0.480(4) -0.0029(15) 0.026(5) Uiso 1 1 d . . .

loop_
_atom_site_aniso_label
_atom_site_aniso_U_11
_atom_site_aniso_U_22
_atom_site_aniso_U_33
_atom_site_aniso_U_23
_atom_site_aniso_U_13
_atom_site_aniso_U_12
O1 0.0283(7) 0.0275(7) 0.0243(7) 0.0028(6) 0.0078(5) 0.0067(6)
N1 0.0234(8) 0.0201(8) 0.0228(8) -0.0011(6) 0.0056(6) 0.0012(7)
C1 0.0244(9) 0.0244(10) 0.0226(9) -0.0023(7) 0.0083(7) -0.0014(8)
C2 0.0204(8) 0.0186(9) 0.0232(9) -0.0020(7) 0.0048(7) -0.0042(7)
C3 0.0242(9) 0.0244(10) 0.0200(9) 0.0014(7) 0.0051(7) -0.0023(8)
C4 0.0245(9) 0.0204(9) 0.0214(9) -0.0016(7) 0.0073(7) -0.0036(8)

loop_
_atom_type_symbol
_atom_type_description
_atom_type_scat_dispersion_real
_atom_type_scat_dispersion_imag
_atom_type_scat_source
C C 0.0033 0.0016 'International Tables Vol C Tables 4.2.6.8 and 6.1.1.4'
H H 0.0000 0.0000 'International Tables Vol C Tables 4.2.6.8 and 6.1.1.4'
N N 0.0061 0.0033 'International Tables Vol C Tables 4.2.6.8 and 6.1.1.4'
O O 0.0106 0.0060 'International Tables Vol C Tables 4.2.6.8 and 6.1.1.4'

loop_
_geom_angle_atom_site_label_1
_geom_angle_atom_site_label_2
_geom_angle_atom_site_label_3
_geom_angle
_geom_angle_site_symmetry_1
_geom_angle_site_symmetry_3
_geom_angle_publ_flag
C4 N1 O1 111.56(14) . . ?
C3 C1 C2 121.24(16) 5_575 . ?
C1 C2 C3 118.26(16) . . ?
C1 C2 C4 118.63(15) . . ?
C3 C2 C4 123.09(15) . . ?
C1 C3 C2 120.50(16) 5_575 . ?
N1 C4 C2 121.85(16) . . ?

loop_
_geom_bond_atom_site_label_1
_geom_bond_atom_site_label_2
_geom_bond_distance
_geom_bond_site_symmetry_2
_geom_bond_publ_flag
O1 N1 1.4083(18) . ?
N1 C4 1.277(2) . ?
C1 C3 1.382(3) 5_575 ?
C1 C2 1.397(2) . ?
C2 C3 1.401(2) . ?
C2 C4 1.463(2) . ?
C3 C1 1.382(3) 5_575 ?

loop_
_geom_hbond_atom_site_label_D
_geom_hbond_atom_site_label_H
_geom_hbond_atom_site_label_A
_geom_hbond_distance_DH
_geom_hbond_distance_HA
_geom_hbond_distance_DA
_geom_hbond_angle_DHA
_geom_hbond_site_symmetry_A
O1 H1A N1 0.97(4) 1.81(4) 2.7777(19) 175(3) 4_545
C4 H4 O1 0.99(2) 2.47(2) 3.450(2) 175.4(15) 7
